data_7700928
loop_
_publ_author_name
'Ramasubramanian, Ramamoorthy'
'Anandababu, Karunanithi'
'M\"osch-Zanetti, Nadia C'
'Belaj, Ferdinand'
'Mayilmurugan, Ramasamy'

_publ_section_title
;
 Bioinspired models for an unusual 3-histidine motif of diketone
 dioxygenase enzyme.
;
_journal_issue 38
_journal_name_full 'Dalton transactions (Cambridge, England : 2003)'
_journal_page_first 14326
_journal_page_last 14336
_journal_paper_doi 10.1039/c9dt02518a
_journal_volume 48
_journal_year 2019
_chemical_compound_source 'synthetical product'
_chemical_formula_moiety '2(C23 H24 Fe N6), 4(C F3 O3 S), C2 H3 N'
_chemical_formula_sum 'C52 H51 F12 Fe2 N13 O12 S4'
_chemical_formula_weight 1517.99
_chemical_name_common
'tris(acetonitrile)-(2,2',2''-ethane-1,1,1-triyltripyridinato)iron(II)bis(trifluoromethanesulfonate) acetonitrile solvate (2:1)'
_chemical_name_systematic
'tris(acetonitrile)-(2,2',2''-ethane-1,1,1-triyltripyridinato)iron(II)bis(trifluoromethanesulfonate) acetonitrile solvate (2:1)'
_space_group_crystal_system triclinic
_space_group_IT_number 1
_space_group_name_Hall 'P 1'
_space_group_name_H-M_alt 'P 1'
_symmetry_space_group_name_Hall 'P 1'
_symmetry_space_group_name_H-M 'P 1'
_atom_sites_solution_hydrogens geom
_atom_sites_solution_primary direct
_atom_sites_solution_secondary difmap
_audit_block_code RM3
_audit_creation_method 'manual edited SHELXL-2014/6.cif file'
_audit_update_record
;
2016-12-13 deposited with the CCDC.    2019-08-22 downloaded from the CCDC.
;
_cell_angle_alpha 60.817(2)
_cell_angle_beta 83.284(2)
_cell_angle_gamma 73.222(2)
_cell_formula_units_Z 1
_cell_length_a 11.8586(6)
_cell_length_b 12.4140(6)
_cell_length_c 12.6961(6)
_cell_measurement_reflns_used 9997
_cell_measurement_temperature 100(2)
_cell_measurement_theta_max 28.58
_cell_measurement_theta_min 2.61
_cell_volume 1561.69(14)
_computing_cell_refinement 'Bruker SAINT'
_computing_data_collection 'Bruker APEX2'
_computing_data_reduction 'Bruker SAINT'
_computing_molecular_graphics 'modified ORTEP (Johnson, 1965)'
_computing_publication_material 'SHELXL-2014/6 (Sheldrick, 2015)'
_computing_structure_refinement 'SHELXL-2014/6 (Sheldrick, 2015)'
_computing_structure_solution 'SHELXS-97 (Sheldrick, 2008)'
_diffrn_ambient_temperature 100(2)
_diffrn_measured_fraction_theta_full 0.985
_diffrn_measured_fraction_theta_max 0.985
_diffrn_measurement_device_type 'Bruker APEX-II CCD'
_diffrn_measurement_method '\f and \w scans'
_diffrn_radiation_monochromator graphite
_diffrn_radiation_source 'fine-focus sealed tube'
_diffrn_radiation_type MoK\a
_diffrn_radiation_wavelength 0.71073
_diffrn_reflns_av_R_equivalents 0.0227
_diffrn_reflns_av_unetI/netI 0.0407
_diffrn_reflns_Laue_measured_fraction_full 0.985
_diffrn_reflns_Laue_measured_fraction_max 0.985
_diffrn_reflns_limit_h_max 15
_diffrn_reflns_limit_h_min -15
_diffrn_reflns_limit_k_max 16
_diffrn_reflns_limit_k_min -15
_diffrn_reflns_limit_l_max 16
_diffrn_reflns_limit_l_min -16
_diffrn_reflns_number 13837
_diffrn_reflns_point_group_measured_fraction_full 0.985
_diffrn_reflns_point_group_measured_fraction_max 0.985
_diffrn_reflns_theta_full 28.00
_diffrn_reflns_theta_max 28.00
_diffrn_reflns_theta_min 2.53
_exptl_absorpt_coefficient_mu 0.704
_exptl_absorpt_correction_T_max 0.745
_exptl_absorpt_correction_T_min 0.599
_exptl_absorpt_correction_type multi-scan
_exptl_absorpt_process_details 'Bruker SADABS'
_exptl_crystal_colour red
_exptl_crystal_density_diffrn 1.614
_exptl_crystal_description plate
_exptl_crystal_F_000 774
_exptl_crystal_size_max 0.310
_exptl_crystal_size_mid 0.260
_exptl_crystal_size_min 0.130
_refine_diff_density_max 0.846
_refine_diff_density_min -0.507
_refine_diff_density_rms 0.083
_refine_ls_abs_structure_details
;
 Refined as a 2-component inversion twin.
;
_refine_ls_abs_structure_Flack 0.30(2)
_refine_ls_extinction_method none
_refine_ls_goodness_of_fit_ref 1.045
_refine_ls_hydrogen_treatment refU
_refine_ls_matrix_type full
_refine_ls_number_parameters 870
_refine_ls_number_reflns 10107
_refine_ls_number_restraints 19
_refine_ls_restrained_S_all 1.044
_refine_ls_R_factor_all 0.0417
_refine_ls_R_factor_gt 0.0400
_refine_ls_shift/su_max 0.000
_refine_ls_shift/su_mean 0.000
_refine_ls_structure_factor_coef Fsqd
_refine_ls_weighting_details 'w=1/[\s^2^(Fo^2^)+(0.0629P)^2^+1.5227P] where P=(Fo^2^+2Fc^2^)/3'
_refine_ls_weighting_scheme calc
_refine_ls_wR_factor_gt 0.1117
_refine_ls_wR_factor_ref 0.1129
_reflns_Friedel_coverage 1.000
_reflns_Friedel_fraction_full 0.985
_reflns_Friedel_fraction_max 0.985
_reflns_number_gt 9675
_reflns_number_total 10107
_reflns_threshold_expression 'I > 2\s(I)'
_cod_data_source_file c9dt02518a2.cif
_cod_data_source_block 4_RM3
_cod_depositor_comments 'Adding full bibliography for 7700928.cif.'
_cod_database_code 7700928
_shelx_space_group_comment
;
The symmetry employed for this shelxl refinement is uniquely defined
by the following loop, which should always be used as a source of
symmetry information in preference to the above space-group names.
They are only intended as comments.
;
_shelx_estimated_absorpt_t_min 0.811
_shelx_estimated_absorpt_t_max 0.914
_shelxl_version_number 2014/6

loop_
_space_group_symop_operation_xyz
'x, y, z'

loop_
_atom_site_label
_atom_site_type_symbol
_atom_site_fract_x
_atom_site_fract_y
_atom_site_fract_z
_atom_site_U_iso_or_equiv
_atom_site_adp_type
_atom_site_occupancy
_atom_site_site_symmetry_order
_atom_site_calc_flag
_atom_site_refinement_flags_posn
_atom_site_refinement_flags_adp
_atom_site_refinement_flags_occupancy
_atom_site_disorder_assembly
_atom_site_disorder_group
Fe1 Fe 0.57065(5) 0.97071(5) 0.91699(5) 0.01293(13) Uani 1 1 d . . . . .
C1 C 0.8386(4) 0.8819(5) 0.9253(4) 0.0183(9) Uani 1 1 d . . . . .
C2 C 0.9740(4) 0.8352(6) 0.9287(5) 0.0249(11) Uani 1 1 d . . . . .
H1 H 1.0047 0.8101 1.0081 0.049(13) Uiso 1 1 calc R U . . .
H2 H 1.0057 0.9043 0.8663 0.049(13) Uiso 1 1 calc R U . . .
H3 H 0.9977 0.7614 0.9139 0.049(13) Uiso 1 1 calc R U . . .
N11 N 0.6700(4) 0.9370(4) 0.7961(3) 0.0153(8) Uani 1 1 d . . . . .
C12 C 0.7892(4) 0.8999(4) 0.8087(4) 0.0152(8) Uani 1 1 d . . . . .
C13 C 0.8606(4) 0.8816(5) 0.7211(5) 0.0201(10) Uani 1 1 d . . . . .
H13 H 0.9439 0.8553 0.7314 0.023(8) Uiso 1 1 calc R U . . .
C14 C 0.8086(5) 0.9023(5) 0.6182(5) 0.0232(10) Uani 1 1 d . . . . .
H14 H 0.8561 0.8914 0.5567 0.023(8) Uiso 1 1 calc R U . . .
C15 C 0.6865(5) 0.9390(5) 0.6059(5) 0.0217(10) Uani 1 1 d . . . . .
H15 H 0.6493 0.9539 0.5359 0.023(8) Uiso 1 1 calc R U . . .
C16 C 0.6211(4) 0.9532(5) 0.6966(4) 0.0187(9) Uani 1 1 d . . . . .
H16 H 0.5376 0.9754 0.6894 0.023(8) Uiso 1 1 calc R U . . .
N21 N 0.6694(4) 0.8132(4) 1.0426(4) 0.0156(8) Uani 1 1 d . . . . .
C22 C 0.7880(4) 0.7816(5) 1.0342(4) 0.0163(9) Uani 1 1 d . . . . .
C23 C 0.8577(4) 0.6659(5) 1.1202(5) 0.0223(10) Uani 1 1 d . . . . .
H23 H 0.9409 0.6460 1.1135 0.032(9) Uiso 1 1 calc R U . . .
C24 C 0.8066(5) 0.5793(5) 1.2156(5) 0.0263(11) Uani 1 1 d . . . . .
H24 H 0.8538 0.4989 1.2727 0.032(9) Uiso 1 1 calc R U . . .
C25 C 0.6853(5) 0.6123(5) 1.2261(5) 0.0219(10) Uani 1 1 d . . . . .
H25 H 0.6478 0.5563 1.2918 0.032(9) Uiso 1 1 calc R U . . .
C26 C 0.6198(4) 0.7295(5) 1.1381(4) 0.0184(9) Uani 1 1 d . . . . .
H26 H 0.5367 0.7523 1.1449 0.032(9) Uiso 1 1 calc R U . . .
N31 N 0.6793(4) 1.0613(4) 0.9209(3) 0.0145(7) Uani 1 1 d . . . . .
C32 C 0.7975(4) 1.0107(5) 0.9264(4) 0.0166(9) Uani 1 1 d . . . . .
C33 C 0.8745(5) 1.0717(5) 0.9348(5) 0.0229(10) Uani 1 1 d . . . . .
H33 H 0.9572 1.0354 0.9380 0.027(8) Uiso 1 1 calc R U . . .
C34 C 0.8310(5) 1.1844(6) 0.9387(5) 0.0309(12) Uani 1 1 d . . . . .
H34 H 0.8835 1.2249 0.9473 0.027(8) Uiso 1 1 calc R U . . .
C35 C 0.7111(5) 1.2395(5) 0.9303(5) 0.0246(11) Uani 1 1 d . . . . .
H35 H 0.6799 1.3188 0.9309 0.027(8) Uiso 1 1 calc R U . . .
C36 C 0.6370(5) 1.1747(5) 0.9208(5) 0.0217(10) Uani 1 1 d . . . . .
H36 H 0.5543 1.2117 0.9142 0.027(8) Uiso 1 1 calc R U . . .
N1 N 0.4710(3) 1.0076(4) 1.0363(4) 0.0159(8) Uani 1 1 d . . . . .
C3 C 0.4098(4) 1.0326(5) 1.1020(4) 0.0193(9) Uani 1 1 d . . . . .
C4 C 0.3314(5) 1.0650(6) 1.1866(5) 0.0269(11) Uani 1 1 d . . . . .
H41 H 0.3587 1.1238 1.2015 0.028(9) Uiso 1 1 calc R U . . .
H42 H 0.3322 0.9867 1.2628 0.028(9) Uiso 1 1 calc R U . . .
H43 H 0.2511 1.1060 1.1519 0.028(9) Uiso 1 1 calc R U . . .
N2 N 0.4726(3) 1.1255(4) 0.7877(4) 0.0171(8) Uani 1 1 d . . . . .
C5 C 0.4130(4) 1.2099(5) 0.7097(4) 0.0182(9) Uani 1 1 d . . . . .
C6 C 0.3369(5) 1.3154(5) 0.6071(5) 0.0227(10) Uani 1 1 d . . . . .
H61 H 0.3823 1.3393 0.5333 0.044(12) Uiso 1 1 calc R U . . .
H62 H 0.3070 1.3893 0.6215 0.044(12) Uiso 1 1 calc R U . . .
H60 H 0.2705 1.2881 0.5982 0.044(12) Uiso 1 1 calc R U . . .
N3 N 0.4641(4) 0.8773(4) 0.9166(4) 0.0171(8) Uani 1 1 d . . . . .
C7 C 0.3966(4) 0.8254(4) 0.9211(4) 0.0177(9) Uani 1 1 d . . . . .
C8 C 0.3126(5) 0.7574(5) 0.9283(5) 0.0258(11) Uani 1 1 d . . . . .
H81 H 0.3430 0.7067 0.8863 0.070(17) Uiso 1 1 calc R U . . .
H82 H 0.2374 0.8190 0.8902 0.070(17) Uiso 1 1 calc R U . . .
H83 H 0.3006 0.7003 1.0131 0.070(17) Uiso 1 1 calc R U . . .
Fe2 Fe 0.92927(5) 0.52915(5) 0.58315(5) 0.01414(13) Uani 1 1 d . . . . .
C41 C 0.6601(4) 0.6086(5) 0.5784(4) 0.0182(9) Uani 1 1 d . . . . .
C42 C 0.5250(4) 0.6485(5) 0.5760(5) 0.0220(10) Uani 1 1 d . . . . .
H421 H 0.4967 0.5908 0.6529 0.029(10) Uiso 1 1 calc R U . . .
H422 H 0.4950 0.6438 0.5101 0.029(10) Uiso 1 1 calc R U . . .
H423 H 0.4971 0.7365 0.5634 0.029(10) Uiso 1 1 calc R U . . .
N51 N 0.8303(4) 0.5659(4) 0.7020(4) 0.0162(8) Uani 1 1 d . . . . .
C52 C 0.7111(4) 0.5995(4) 0.6893(4) 0.0173(9) Uani 1 1 d . . . . .
C53 C 0.6397(5) 0.6211(5) 0.7767(5) 0.0225(10) Uani 1 1 d . . . . .
H53 H 0.5564 0.6431 0.7680 0.029(9) Uiso 1 1 calc R U . . .
C54 C 0.6898(5) 0.6105(5) 0.8759(5) 0.0248(11) Uani 1 1 d . . . . .
H54 H 0.6416 0.6267 0.9346 0.029(9) Uiso 1 1 calc R U . . .
C55 C 0.8123(5) 0.5754(5) 0.8877(5) 0.0249(11) Uani 1 1 d . . . . .
H55 H 0.8496 0.5659 0.9552 0.029(9) Uiso 1 1 calc R U . . .
C56 C 0.8780(4) 0.5549(5) 0.7989(4) 0.0197(9) Uani 1 1 d . . . . .
H56 H 0.9615 0.5316 0.8067 0.029(9) Uiso 1 1 calc R U . . .
N61 N 0.8265(4) 0.6823(4) 0.4562(4) 0.0162(8) Uani 1 1 d . . . . .
C62 C 0.7077(4) 0.7064(5) 0.4648(4) 0.0165(9) Uani 1 1 d . . . . .
C63 C 0.6332(5) 0.8154(5) 0.3752(5) 0.0248(11) Uani 1 1 d . . . . .
H63 H 0.5501 0.8304 0.3811 0.021(7) Uiso 1 1 calc R U . . .
C64 C 0.6830(5) 0.9019(5) 0.2771(5) 0.0269(11) Uani 1 1 d . . . . .
H64 H 0.6343 0.9784 0.2164 0.021(7) Uiso 1 1 calc R U . . .
C65 C 0.8034(5) 0.8751(5) 0.2692(5) 0.0261(11) Uani 1 1 d . . . . .
H65 H 0.8388 0.9319 0.2021 0.021(7) Uiso 1 1 calc R U . . .
C66 C 0.8727(5) 0.7644(5) 0.3600(4) 0.0217(10) Uani 1 1 d . . . . .
H66 H 0.9560 0.7462 0.3537 0.021(7) Uiso 1 1 calc R U . . .
N71 N 0.8254(4) 0.4305(4) 0.5865(4) 0.0170(8) Uani 1 1 d . . . . .
C72 C 0.7071(4) 0.4772(5) 0.5828(4) 0.0168(9) Uani 1 1 d . . . . .
C73 C 0.6334(5) 0.4073(5) 0.5830(5) 0.0243(10) Uani 1 1 d . . . . .
H73 H 0.5504 0.4405 0.5810 0.014(6) Uiso 1 1 calc R U . . .
C74 C 0.6813(5) 0.2893(5) 0.5862(5) 0.0256(11) Uani 1 1 d . . . . .
H74 H 0.6315 0.2426 0.5839 0.014(6) Uiso 1 1 calc R U . . .
C75 C 0.8035(5) 0.2409(5) 0.5928(5) 0.0248(10) Uani 1 1 d . . . . .
H75 H 0.8388 0.1594 0.5977 0.014(6) Uiso 1 1 calc R U . . .
C76 C 0.8721(5) 0.3150(5) 0.5921(4) 0.0190(9) Uani 1 1 d . . . . .
H76 H 0.9554 0.2830 0.5957 0.014(6) Uiso 1 1 calc R U . . .
N41 N 1.0261(4) 0.4921(4) 0.4632(4) 0.0195(8) Uani 1 1 d . . . . .
C43 C 1.0868(4) 0.4647(5) 0.3985(5) 0.0191(9) Uani 1 1 d . . . . .
C44 C 1.1628(5) 0.4283(5) 0.3152(5) 0.0231(10) Uani 1 1 d . . . . .
H441 H 1.1173 0.4057 0.2729 0.09(2) Uiso 1 1 calc R U . . .
H442 H 1.2288 0.3545 0.3606 0.09(2) Uiso 1 1 calc R U . . .
H443 H 1.1932 0.5003 0.2563 0.09(2) Uiso 1 1 calc R U . . .
N42 N 1.0305(4) 0.3761(4) 0.7132(4) 0.0191(8) Uani 1 1 d . . . . .
C45 C 1.0924(4) 0.2941(5) 0.7903(4) 0.0186(9) Uani 1 1 d . . . . .
C46 C 1.1714(5) 0.1914(5) 0.8896(5) 0.0228(10) Uani 1 1 d . . . . .
H461 H 1.2408 0.2184 0.8913 0.045(12) Uiso 1 1 calc R U . . .
H462 H 1.1961 0.1152 0.8786 0.045(12) Uiso 1 1 calc R U . . .
H463 H 1.1304 0.1714 0.9659 0.045(12) Uiso 1 1 calc R U . . .
N43 N 1.0347(4) 0.6266(4) 0.5781(4) 0.0182(8) Uani 1 1 d . . . . .
C47 C 1.1031(4) 0.6762(5) 0.5745(4) 0.0198(9) Uani 1 1 d . . . . .
C48 C 1.1917(5) 0.7426(5) 0.5688(5) 0.0245(11) Uani 1 1 d . . . . .
H481 H 1.2237 0.7769 0.4877 0.050(13) Uiso 1 1 calc R U . . .
H482 H 1.2557 0.6817 0.6280 0.050(13) Uiso 1 1 calc R U . . .
H483 H 1.1541 0.8128 0.5870 0.050(13) Uiso 1 1 calc R U . . .
S1 S 0.17662(11) 1.05656(12) 0.62897(11) 0.0221(3) Uani 1 1 d . . . . .
O11 O 0.2231(5) 1.0530(5) 0.7303(4) 0.0418(11) Uani 1 1 d . . . . .
O12 O 0.1256(4) 1.1827(4) 0.5343(4) 0.0421(12) Uani 1 1 d . . . . .
O13 O 0.1124(4) 0.9633(5) 0.6605(4) 0.0367(10) Uani 1 1 d . . . . .
C10 C 0.3089(5) 0.9995(6) 0.5611(6) 0.0277(11) Uani 1 1 d . . . . .
F11 F 0.2867(4) 0.9891(4) 0.4690(3) 0.0407(9) Uani 1 1 d . . . . .
F12 F 0.3735(4) 0.8848(4) 0.6438(4) 0.0466(10) Uani 1 1 d . . . . .
F13 F 0.3784(4) 1.0799(4) 0.5238(4) 0.0465(10) Uani 1 1 d . . . . .
S2 S 0.34537(11) 0.43571(12) 0.88792(11) 0.0222(3) Uani 1 1 d . . . . .
O21 O 0.3174(5) 0.4314(5) 0.7828(5) 0.0478(12) Uani 1 1 d . . . . .
O22 O 0.3886(5) 0.3105(5) 0.9910(5) 0.0497(14) Uani 1 1 d . . . . .
O23 O 0.4086(4) 0.5268(5) 0.8650(5) 0.0416(11) Uani 1 1 d . . . . .
C20 C 0.2019(5) 0.4964(6) 0.9356(5) 0.0251(11) Uani 1 1 d . . . . .
F21 F 0.2109(3) 0.5067(4) 1.0347(3) 0.0362(8) Uani 1 1 d . . . . .
F22 F 0.1481(4) 0.6155(4) 0.8497(4) 0.0474(11) Uani 1 1 d . . . . .
F23 F 0.1317(4) 0.4240(5) 0.9576(4) 0.0469(10) Uani 1 1 d . . . . .
S3 S 0.32138(11) 0.68349(11) 0.29387(11) 0.0191(2) Uani 1 1 d . . . . .
O31 O 0.3711(4) 0.6313(4) 0.2140(4) 0.0316(9) Uani 1 1 d . . . . .
O32 O 0.2739(4) 0.5986(4) 0.4032(3) 0.0300(9) Uani 1 1 d . . . . .
O33 O 0.3886(3) 0.7556(4) 0.3081(4) 0.0268(8) Uani 1 1 d . . . . .
C30 C 0.1896(5) 0.8071(6) 0.2092(5) 0.0284(12) Uani 1 1 d . . . . .
F31 F 0.1299(3) 0.8673(3) 0.2710(3) 0.0344(8) Uani 1 1 d . . . . .
F32 F 0.2151(3) 0.8957(3) 0.1033(3) 0.0337(8) Uani 1 1 d . . . . .
F33 F 0.1144(3) 0.7566(4) 0.1883(3) 0.0355(8) Uani 1 1 d . . . . .
S4 S 0.94652(11) 0.26277(12) 0.16730(11) 0.0261(2) Uani 1 1 d D . . . .
O41 O 1.0269(5) 0.1933(5) 0.1125(5) 0.0513(10) Uani 1 1 d . . . . .
O42 O 0.9868(5) 0.3514(5) 0.1840(5) 0.0509(10) Uani 1 1 d . . . . .
O43 O 0.8274(5) 0.3095(6) 0.1213(5) 0.0678(13) Uani 1 1 d . . . . .
C40 C 0.9554(6) 0.1303(6) 0.3182(6) 0.0261(2) Uani 0.597(6) 1 d D . P A 1
F41 F 0.8943(7) 0.1703(8) 0.3936(6) 0.0513(10) Uani 0.597(6) 1 d D . P A 1
F42 F 0.9142(8) 0.0390(7) 0.3219(7) 0.0509(10) Uani 0.597(6) 1 d D . P A 1
F43 F 1.0666(7) 0.0759(8) 0.3605(8) 0.0678(13) Uani 0.597(6) 1 d D . P A 1
C50 C 0.9100(8) 0.1505(8) 0.3153(6) 0.0261(2) Uani 0.403(6) 1 d D . P A 2
F51 F 0.8306(11) 0.2054(11) 0.3703(10) 0.0513(10) Uani 0.403(6) 1 d D . P A 2
F52 F 0.8574(11) 0.0706(10) 0.3117(11) 0.0509(10) Uani 0.403(6) 1 d D . P A 2
F53 F 1.0030(12) 0.0773(13) 0.3912(11) 0.0678(13) Uani 0.403(6) 1 d D . P A 2
N8 N 0.5257(7) 0.2669(9) 0.3962(7) 0.071(2) Uani 1 1 d . . . . .
C81 C 0.5352(7) 0.3204(7) 0.2930(7) 0.0489(16) Uani 1 1 d . . . . .
C82 C 0.5439(7) 0.3932(7) 0.1624(6) 0.0482(17) Uani 1 1 d . . . . .
H821 H 0.5028 0.3637 0.1229 0.047(12) Uiso 1 1 calc R U . . .
H822 H 0.6270 0.3802 0.1409 0.047(12) Uiso 1 1 calc R U . . .
H823 H 0.5077 0.4844 0.1357 0.047(12) Uiso 1 1 calc R U . . .

loop_
_atom_site_aniso_label
_atom_site_aniso_U_11
_atom_site_aniso_U_22
_atom_site_aniso_U_33
_atom_site_aniso_U_23
_atom_site_aniso_U_13
_atom_site_aniso_U_12
Fe1 0.0130(3) 0.0123(3) 0.0150(3) -0.0074(2) 0.0010(2) -0.0040(2)
C1 0.017(2) 0.020(2) 0.021(2) -0.0127(19) 0.0026(17) -0.0044(17)
C2 0.014(2) 0.036(3) 0.025(2) -0.015(2) 0.0024(17) -0.0053(19)
N11 0.0203(19) 0.0111(17) 0.0158(18) -0.0066(15) 0.0005(14) -0.0056(14)
C12 0.020(2) 0.0130(19) 0.016(2) -0.0081(17) 0.0000(16) -0.0063(16)
C13 0.021(2) 0.019(2) 0.024(2) -0.0124(19) 0.0052(18) -0.0074(18)
C14 0.034(3) 0.019(2) 0.021(2) -0.014(2) 0.007(2) -0.008(2)
C15 0.033(3) 0.018(2) 0.017(2) -0.0092(18) 0.0011(19) -0.0091(19)
C16 0.023(2) 0.016(2) 0.020(2) -0.0096(18) -0.0024(17) -0.0058(17)
N21 0.0183(19) 0.0150(18) 0.0189(19) -0.0115(16) 0.0032(15) -0.0067(15)
C22 0.020(2) 0.017(2) 0.014(2) -0.0085(17) -0.0003(16) -0.0047(16)
C23 0.020(2) 0.022(2) 0.023(2) -0.0121(19) -0.0036(17) 0.0002(17)
C24 0.037(3) 0.017(2) 0.023(2) -0.0089(19) -0.0064(19) -0.0035(19)
C25 0.029(2) 0.014(2) 0.025(2) -0.0100(18) 0.0019(18) -0.0089(18)
C26 0.024(2) 0.014(2) 0.019(2) -0.0078(17) 0.0016(17) -0.0083(17)
N31 0.0168(18) 0.0160(18) 0.0155(18) -0.0106(15) 0.0042(14) -0.0066(14)
C32 0.019(2) 0.019(2) 0.016(2) -0.0100(17) 0.0012(16) -0.0079(17)
C33 0.022(2) 0.030(2) 0.023(2) -0.015(2) 0.0033(18) -0.0135(19)
C34 0.038(3) 0.038(3) 0.030(3) -0.017(2) 0.007(2) -0.028(2)
C35 0.036(3) 0.019(2) 0.025(2) -0.0140(19) 0.008(2) -0.0118(19)
C36 0.027(2) 0.018(2) 0.023(2) -0.0119(19) 0.0022(18) -0.0071(18)
N1 0.0163(18) 0.0133(17) 0.0188(19) -0.0082(15) -0.0020(15) -0.0031(14)
C3 0.022(2) 0.018(2) 0.018(2) -0.0086(18) 0.0012(18) -0.0067(18)
C4 0.033(3) 0.027(3) 0.027(3) -0.020(2) 0.008(2) -0.008(2)
N2 0.0143(18) 0.017(2) 0.021(2) -0.0104(17) 0.0019(15) -0.0043(15)
C5 0.016(2) 0.018(2) 0.022(2) -0.0113(19) 0.0011(17) -0.0023(17)
C6 0.025(2) 0.021(2) 0.018(2) -0.0070(19) -0.0043(18) -0.0030(19)
N3 0.0187(19) 0.0175(18) 0.0162(18) -0.0085(15) 0.0013(14) -0.0058(15)
C7 0.023(2) 0.014(2) 0.020(2) -0.0109(17) 0.0015(17) -0.0039(17)
C8 0.029(3) 0.028(3) 0.028(3) -0.015(2) 0.006(2) -0.016(2)
Fe2 0.0140(3) 0.0145(3) 0.0178(3) -0.0100(2) 0.0016(2) -0.0054(2)
C41 0.016(2) 0.021(2) 0.017(2) -0.0079(18) 0.0003(16) -0.0069(17)
C42 0.016(2) 0.025(2) 0.028(3) -0.015(2) -0.0021(18) -0.0033(18)
N51 0.0180(19) 0.0162(19) 0.0180(19) -0.0107(16) 0.0002(14) -0.0051(15)
C52 0.020(2) 0.013(2) 0.019(2) -0.0081(17) 0.0041(17) -0.0051(16)
C53 0.023(2) 0.022(2) 0.023(2) -0.012(2) 0.0065(19) -0.0066(19)
C54 0.032(3) 0.022(2) 0.023(2) -0.013(2) 0.009(2) -0.009(2)
C55 0.034(3) 0.024(2) 0.021(2) -0.012(2) -0.002(2) -0.010(2)
C56 0.024(2) 0.017(2) 0.023(2) -0.0110(19) -0.0010(18) -0.0080(18)
N61 0.021(2) 0.0162(19) 0.0162(19) -0.0107(16) 0.0001(15) -0.0052(15)
C62 0.017(2) 0.019(2) 0.021(2) -0.0139(18) 0.0000(16) -0.0062(16)
C63 0.024(2) 0.024(2) 0.023(2) -0.008(2) -0.0033(18) -0.0073(18)
C64 0.033(3) 0.019(2) 0.024(2) -0.0055(19) -0.0090(19) -0.0061(19)
C65 0.040(3) 0.024(2) 0.015(2) -0.0050(19) 0.0028(19) -0.018(2)
C66 0.027(2) 0.023(2) 0.021(2) -0.014(2) 0.0050(19) -0.012(2)
N71 0.0186(19) 0.0161(18) 0.0156(18) -0.0061(15) 0.0002(14) -0.0060(15)
C72 0.019(2) 0.018(2) 0.016(2) -0.0105(17) 0.0033(16) -0.0065(17)
C73 0.023(2) 0.030(3) 0.027(2) -0.015(2) 0.0031(18) -0.015(2)
C74 0.033(3) 0.027(2) 0.029(2) -0.018(2) 0.010(2) -0.020(2)
C75 0.032(3) 0.024(2) 0.027(2) -0.016(2) 0.0063(19) -0.013(2)
C76 0.027(2) 0.015(2) 0.019(2) -0.0118(17) 0.0042(17) -0.0067(17)
N41 0.019(2) 0.021(2) 0.022(2) -0.0116(17) 0.0017(16) -0.0082(16)
C43 0.018(2) 0.017(2) 0.025(2) -0.0116(19) -0.0004(18) -0.0059(17)
C44 0.027(2) 0.024(2) 0.023(2) -0.015(2) 0.0095(19) -0.0100(19)
N42 0.0168(19) 0.025(2) 0.020(2) -0.0131(18) 0.0043(16) -0.0089(16)
C45 0.019(2) 0.022(2) 0.023(2) -0.015(2) 0.0047(18) -0.0100(18)
C46 0.025(2) 0.018(2) 0.026(2) -0.013(2) -0.0023(19) -0.0003(19)
N43 0.0162(19) 0.0157(18) 0.024(2) -0.0107(16) 0.0003(15) -0.0032(15)
C47 0.020(2) 0.021(2) 0.022(2) -0.0119(19) 0.0022(17) -0.0076(18)
C48 0.032(3) 0.022(2) 0.031(3) -0.016(2) 0.006(2) -0.017(2)
S1 0.0250(6) 0.0194(5) 0.0253(6) -0.0139(5) 0.0011(4) -0.0047(4)
O11 0.059(3) 0.038(2) 0.039(2) -0.0282(19) -0.007(2) -0.006(2)
O12 0.031(2) 0.023(2) 0.048(3) -0.0044(19) 0.0051(19) 0.0026(16)
O13 0.039(2) 0.044(2) 0.043(2) -0.028(2) 0.0200(19) -0.0268(19)
C10 0.023(2) 0.029(3) 0.039(3) -0.023(2) 0.007(2) -0.007(2)
F11 0.051(2) 0.055(2) 0.0367(19) -0.0350(18) 0.0191(17) -0.0254(19)
F12 0.042(2) 0.038(2) 0.051(2) -0.0245(18) -0.0054(16) 0.0090(16)
F13 0.0322(19) 0.047(2) 0.072(3) -0.034(2) 0.0160(18) -0.0216(16)
S2 0.0238(6) 0.0190(5) 0.0281(6) -0.0152(5) 0.0070(4) -0.0067(4)
O21 0.056(3) 0.061(3) 0.049(3) -0.046(2) 0.014(2) -0.016(2)
O22 0.052(3) 0.025(2) 0.047(3) -0.007(2) 0.007(2) 0.005(2)
O23 0.046(3) 0.042(2) 0.059(3) -0.036(2) 0.027(2) -0.030(2)
C20 0.025(2) 0.028(3) 0.027(3) -0.017(2) 0.0012(19) -0.008(2)
F21 0.040(2) 0.048(2) 0.0314(18) -0.0262(17) 0.0102(15) -0.0169(16)
F22 0.046(2) 0.0344(19) 0.043(2) -0.0159(17) -0.0017(16) 0.0124(16)
F23 0.0304(19) 0.069(3) 0.063(3) -0.041(2) 0.0124(17) -0.0311(18)
S3 0.0224(6) 0.0171(5) 0.0175(5) -0.0066(4) 0.0019(4) -0.0085(4)
O31 0.032(2) 0.038(2) 0.0278(19) -0.0180(17) 0.0057(15) -0.0104(17)
O32 0.037(2) 0.0231(18) 0.0205(18) -0.0019(15) 0.0027(15) -0.0107(15)
O33 0.0270(19) 0.0281(19) 0.0285(19) -0.0126(16) -0.0027(14) -0.0125(15)
C30 0.022(3) 0.040(3) 0.021(3) -0.011(2) 0.002(2) -0.011(2)
F31 0.0325(17) 0.0302(17) 0.0375(18) -0.0181(15) 0.0036(14) -0.0019(14)
F32 0.0393(19) 0.0290(17) 0.0222(16) -0.0030(13) 0.0003(13) -0.0110(14)
F33 0.0323(18) 0.0386(19) 0.0362(18) -0.0141(15) -0.0064(14) -0.0144(15)
S4 0.0310(6) 0.0269(6) 0.0242(5) -0.0150(5) 0.0046(4) -0.0092(5)
O41 0.059(2) 0.061(2) 0.053(2) -0.0423(19) 0.025(2) -0.023(2)
O42 0.071(3) 0.042(2) 0.057(2) -0.0300(18) 0.022(2) -0.035(2)
O43 0.056(3) 0.063(2) 0.068(3) -0.029(2) -0.033(2) 0.015(2)
C40 0.0310(6) 0.0269(6) 0.0242(5) -0.0150(5) 0.0046(4) -0.0092(5)
F41 0.059(2) 0.061(2) 0.053(2) -0.0423(19) 0.025(2) -0.023(2)
F42 0.071(3) 0.042(2) 0.057(2) -0.0300(18) 0.022(2) -0.035(2)
F43 0.056(3) 0.063(2) 0.068(3) -0.029(2) -0.033(2) 0.015(2)
C50 0.0310(6) 0.0269(6) 0.0242(5) -0.0150(5) 0.0046(4) -0.0092(5)
F51 0.059(2) 0.061(2) 0.053(2) -0.0423(19) 0.025(2) -0.023(2)
F52 0.071(3) 0.042(2) 0.057(2) -0.0300(18) 0.022(2) -0.035(2)
F53 0.056(3) 0.063(2) 0.068(3) -0.029(2) -0.033(2) 0.015(2)
N8 0.075(5) 0.086(6) 0.062(5) -0.041(4) 0.006(4) -0.028(4)
C81 0.050(4) 0.046(4) 0.052(4) -0.022(3) 0.002(3) -0.016(3)
C82 0.048(4) 0.046(4) 0.039(3) -0.015(3) -0.005(3) -0.004(3)

loop_
_atom_type_symbol
_atom_type_description
_atom_type_scat_dispersion_real
_atom_type_scat_dispersion_imag
_atom_type_scat_source
C C 0.0033 0.0016 'International Tables Vol C Tables 4.2.6.8 and 6.1.1.4'
H H 0.0000 0.0000 'International Tables Vol C Tables 4.2.6.8 and 6.1.1.4'
F F 0.0171 0.0103 'International Tables Vol C Tables 4.2.6.8 and 6.1.1.4'
Fe Fe 0.3463 0.8444 'International Tables Vol C Tables 4.2.6.8 and 6.1.1.4'
N N 0.0061 0.0033 'International Tables Vol C Tables 4.2.6.8 and 6.1.1.4'
O O 0.0106 0.0060 'International Tables Vol C Tables 4.2.6.8 and 6.1.1.4'
S S 0.1246 0.1234 'International Tables Vol C Tables 4.2.6.8 and 6.1.1.4'

loop_
_geom_angle_atom_site_label_1
_geom_angle_atom_site_label_2
_geom_angle_atom_site_label_3
_geom_angle
_geom_angle_publ_flag
N11 Fe1 N1 179.01(18) yes
N21 Fe1 N2 177.98(19) yes
N31 Fe1 N3 178.70(18) yes
N3 Fe1 N21 90.48(17) ?
N3 Fe1 N2 88.44(18) ?
N21 Fe1 N31 88.27(17) ?
N2 Fe1 N31 92.83(17) ?
N3 Fe1 N11 92.14(18) ?
N21 Fe1 N11 88.66(16) ?
N2 Fe1 N11 89.68(17) ?
N31 Fe1 N11 88.17(17) ?
N3 Fe1 N1 88.45(17) ?
N21 Fe1 N1 92.14(16) ?
N2 Fe1 N1 89.54(17) ?
N31 Fe1 N1 91.26(17) ?
C32 C1 C2 111.2(4) ?
C32 C1 C22 109.5(4) ?
C2 C1 C22 110.2(4) ?
C32 C1 C12 108.3(4) ?
C2 C1 C12 109.4(4) ?
C22 C1 C12 108.1(4) ?
C1 C2 H1 109.5 ?
C1 C2 H2 109.5 ?
H1 C2 H2 109.5 ?
C1 C2 H3 109.5 ?
H1 C2 H3 109.5 ?
H2 C2 H3 109.5 ?
C16 N11 C12 118.5(4) yes
C16 N11 Fe1 120.6(3) yes
C12 N11 Fe1 120.9(3) yes
N11 C12 C13 121.5(4) ?
N11 C12 C1 115.6(4) ?
C13 C12 C1 123.0(4) ?
C12 C13 C14 119.0(5) ?
C12 C13 H13 120.5 ?
C14 C13 H13 120.5 ?
C13 C14 C15 119.5(5) ?
C13 C14 H14 120.2 ?
C15 C14 H14 120.2 ?
C16 C15 C14 118.5(5) ?
C16 C15 H15 120.7 ?
C14 C15 H15 120.7 ?
N11 C16 C15 122.9(5) ?
N11 C16 H16 118.6 ?
C15 C16 H16 118.6 ?
C22 N21 C26 118.4(4) yes
C22 N21 Fe1 121.0(3) yes
C26 N21 Fe1 120.5(3) yes
N21 C22 C23 121.0(4) ?
N21 C22 C1 115.7(4) ?
C23 C22 C1 123.3(4) ?
C24 C23 C22 120.5(5) ?
C24 C23 H23 119.8 ?
C22 C23 H23 119.8 ?
C25 C24 C23 118.8(5) ?
C25 C24 H24 120.6 ?
C23 C24 H24 120.6 ?
C24 C25 C26 118.3(5) ?
C24 C25 H25 120.8 ?
C26 C25 H25 120.8 ?
N21 C26 C25 123.0(5) ?
N21 C26 H26 118.5 ?
C25 C26 H26 118.5 ?
C36 N31 C32 118.9(5) yes
C36 N31 Fe1 120.1(3) yes
C32 N31 Fe1 121.0(3) yes
N31 C32 C33 121.1(5) ?
N31 C32 C1 115.7(4) ?
C33 C32 C1 123.2(4) ?
C34 C33 C32 119.7(5) ?
C34 C33 H33 120.2 ?
C32 C33 H33 120.2 ?
C33 C34 C35 120.3(5) ?
C33 C34 H34 119.8 ?
C35 C34 H34 119.8 ?
C34 C35 C36 117.8(5) ?
C34 C35 H35 121.1 ?
C36 C35 H35 121.1 ?
N31 C36 C35 122.2(5) ?
N31 C36 H36 118.9 ?
C35 C36 H36 118.9 ?
C3 N1 Fe1 177.2(4) yes
N1 C3 C4 179.8(6) ?
C3 C4 H41 109.5 ?
C3 C4 H42 109.5 ?
H41 C4 H42 109.5 ?
C3 C4 H43 109.5 ?
H41 C4 H43 109.5 ?
H42 C4 H43 109.5 ?
C5 N2 Fe1 174.8(5) yes
N2 C5 C6 177.7(6) ?
C5 C6 H61 109.5 ?
C5 C6 H62 109.5 ?
H61 C6 H62 109.5 ?
C5 C6 H60 109.5 ?
H61 C6 H60 109.5 ?
H62 C6 H60 109.5 ?
C7 N3 Fe1 175.4(4) yes
N3 C7 C8 178.9(6) ?
C7 C8 H81 109.5 ?
C7 C8 H82 109.5 ?
H81 C8 H82 109.5 ?
C7 C8 H83 109.5 ?
H81 C8 H83 109.5 ?
H82 C8 H83 109.5 ?
N51 Fe2 N41 179.06(19) yes
N61 Fe2 N42 178.80(18) yes
N71 Fe2 N43 179.05(19) yes
N51 Fe2 N43 92.28(18) ?
N43 Fe2 N41 88.55(18) ?
N51 Fe2 N71 88.66(18) ?
N41 Fe2 N71 90.51(18) ?
N51 Fe2 N61 88.37(17) ?
N43 Fe2 N61 91.47(17) ?
N41 Fe2 N61 91.16(17) ?
N71 Fe2 N61 88.69(17) ?
N51 Fe2 N42 90.43(17) ?
N43 Fe2 N42 88.55(18) ?
N41 Fe2 N42 90.03(18) ?
N71 Fe2 N42 91.31(18) ?
C42 C41 C52 111.2(4) ?
C42 C41 C72 111.0(4) ?
C52 C41 C72 108.0(4) ?
C42 C41 C62 110.8(4) ?
C52 C41 C62 108.0(4) ?
C72 C41 C62 107.8(4) ?
C41 C42 H421 109.5 ?
C41 C42 H422 109.5 ?
H421 C42 H422 109.5 ?
C41 C42 H423 109.5 ?
H421 C42 H423 109.5 ?
H422 C42 H423 109.5 ?
C56 N51 C52 119.0(4) yes
C56 N51 Fe2 121.1(3) yes
C52 N51 Fe2 119.9(3) yes
N51 C52 C53 120.2(5) ?
N51 C52 C41 117.3(4) ?
C53 C52 C41 122.5(4) ?
C54 C53 C52 120.4(5) ?
C54 C53 H53 119.8 ?
C52 C53 H53 119.8 ?
C53 C54 C55 118.6(5) ?
C53 C54 H54 120.7 ?
C55 C54 H54 120.7 ?
C56 C55 C54 118.3(5) ?
C56 C55 H55 120.8 ?
C54 C55 H55 120.8 ?
N51 C56 C55 123.5(5) ?
N51 C56 H56 118.2 ?
C55 C56 H56 118.2 ?
C66 N61 C62 119.2(4) yes
C66 N61 Fe2 120.2(4) yes
C62 N61 Fe2 120.5(3) yes
N61 C62 C63 121.2(4) ?
N61 C62 C41 116.6(4) ?
C63 C62 C41 122.2(4) ?
C64 C63 C62 118.8(5) ?
C64 C63 H63 120.6 ?
C62 C63 H63 120.6 ?
C65 C64 C63 119.1(5) ?
C65 C64 H64 120.4 ?
C63 C64 H64 120.4 ?
C64 C65 C66 119.4(5) ?
C64 C65 H65 120.3 ?
C66 C65 H65 120.3 ?
N61 C66 C65 122.2(5) ?
N61 C66 H66 118.9 ?
C65 C66 H66 118.9 ?
C76 N71 C72 119.6(5) yes
C76 N71 Fe2 119.8(4) yes
C72 N71 Fe2 120.6(4) yes
N71 C72 C73 120.3(5) ?
N71 C72 C41 116.7(4) ?
C73 C72 C41 122.9(4) ?
C74 C73 C72 120.3(5) ?
C74 C73 H73 119.9 ?
C72 C73 H73 119.9 ?
C73 C74 C75 118.8(5) ?
C73 C74 H74 120.6 ?
C75 C74 H74 120.6 ?
C76 C75 C74 118.2(5) ?
C76 C75 H75 120.9 ?
C74 C75 H75 120.9 ?
N71 C76 C75 122.7(5) ?
N71 C76 H76 118.6 ?
C75 C76 H76 118.6 ?
C43 N41 Fe2 176.1(4) yes
N41 C43 C44 178.8(6) ?
C43 C44 H441 109.5 ?
C43 C44 H442 109.5 ?
H441 C44 H442 109.5 ?
C43 C44 H443 109.5 ?
H441 C44 H443 109.5 ?
H442 C44 H443 109.5 ?
C45 N42 Fe2 174.3(4) yes
N42 C45 C46 178.8(6) ?
C45 C46 H461 109.5 ?
C45 C46 H462 109.5 ?
H461 C46 H462 109.5 ?
C45 C46 H463 109.5 ?
H461 C46 H463 109.5 ?
H462 C46 H463 109.5 ?
C47 N43 Fe2 174.7(4) yes
N43 C47 C48 179.3(6) ?
C47 C48 H481 109.5 ?
C47 C48 H482 109.5 ?
H481 C48 H482 109.5 ?
C47 C48 H483 109.5 ?
H481 C48 H483 109.5 ?
H482 C48 H483 109.5 ?
O12 S1 O11 114.5(3) ?
O12 S1 O13 116.3(3) ?
O11 S1 O13 114.4(3) ?
O12 S1 C10 103.1(3) ?
O11 S1 C10 103.0(3) ?
O13 S1 C10 103.0(3) ?
F11 C10 F12 108.5(5) ?
F11 C10 F13 107.8(5) ?
F12 C10 F13 106.1(5) ?
F11 C10 S1 113.6(4) ?
F12 C10 S1 110.3(4) ?
F13 C10 S1 110.2(4) ?
O23 S2 O21 115.1(3) ?
O23 S2 O22 115.2(4) ?
O21 S2 O22 113.9(4) ?
O23 S2 C20 104.6(3) ?
O21 S2 C20 103.1(3) ?
O22 S2 C20 102.7(3) ?
F23 C20 F21 108.7(5) ?
F23 C20 F22 107.4(5) ?
F21 C20 F22 105.8(5) ?
F23 C20 S2 112.1(4) ?
F21 C20 S2 111.5(4) ?
F22 C20 S2 111.1(4) ?
O33 S3 O31 114.9(3) ?
O33 S3 O32 115.6(3) ?
O31 S3 O32 115.2(3) ?
O33 S3 C30 102.8(3) ?
O31 S3 C30 102.7(3) ?
O32 S3 C30 103.0(2) ?
F32 C30 F33 107.7(5) ?
F32 C30 F31 107.4(5) ?
F33 C30 F31 106.3(5) ?
F32 C30 S3 112.3(4) ?
F33 C30 S3 111.4(4) ?
F31 C30 S3 111.4(4) ?
O42 S4 O43 114.5(4) ?
O42 S4 O41 116.9(3) ?
O43 S4 O41 113.6(4) ?
O42 S4 C40 102.9(3) ?
O43 S4 C40 109.0(3) ?
O41 S4 C40 97.4(3) ?
O42 S4 C50 106.0(3) ?
O43 S4 C50 93.3(4) ?
O41 S4 C50 109.4(4) ?
F41 C40 F43 107.3(7) ?
F41 C40 F42 108.7(6) ?
F43 C40 F42 107.1(7) ?
F41 C40 S4 110.6(5) ?
F43 C40 S4 111.2(5) ?
F42 C40 S4 111.7(5) ?
F51 C50 F52 102.1(9) ?
F51 C50 F53 107.2(10) ?
F52 C50 F53 106.5(10) ?
F51 C50 S4 113.8(7) ?
F52 C50 S4 112.6(7) ?
F53 C50 S4 113.8(8) ?
N8 C81 C82 177.5(9) ?
C81 C82 H821 109.5 ?
C81 C82 H822 109.5 ?
H821 C82 H822 109.5 ?
C81 C82 H823 109.5 ?
H821 C82 H823 109.5 ?
H822 C82 H823 109.5 ?

loop_
_geom_bond_atom_site_label_1
_geom_bond_atom_site_label_2
_geom_bond_distance
_geom_bond_publ_flag
Fe1 N11 1.959(4) yes
Fe1 N21 1.952(4) yes
Fe1 N31 1.958(4) yes
Fe1 N1 1.961(4) yes
Fe1 N2 1.954(4) yes
Fe1 N3 1.948(4) yes
C1 C32 1.537(7) ?
C1 C2 1.539(7) ?
C1 C22 1.543(7) ?
C1 C12 1.546(7) ?
C2 H1 0.98 ?
C2 H2 0.98 ?
C2 H3 0.98 ?
N11 C16 1.352(6) ?
N11 C12 1.357(6) ?
C12 C13 1.385(7) ?
C13 C14 1.387(8) ?
C13 H13 0.95 ?
C14 C15 1.390(8) ?
C14 H14 0.95 ?
C15 C16 1.367(7) ?
C15 H15 0.95 ?
C16 H16 0.95 ?
N21 C22 1.353(6) ?
N21 C26 1.361(6) ?
C22 C23 1.391(7) ?
C23 C24 1.388(8) ?
C23 H23 0.95 ?
C24 C25 1.386(8) ?
C24 H24 0.95 ?
C25 C26 1.390(7) ?
C25 H25 0.95 ?
C26 H26 0.95 ?
N31 C36 1.351(7) ?
N31 C32 1.354(6) ?
C32 C33 1.387(7) ?
C33 C34 1.368(8) ?
C33 H33 0.95 ?
C34 C35 1.379(8) ?
C34 H34 0.95 ?
C35 C36 1.400(8) ?
C35 H35 0.95 ?
C36 H36 0.95 ?
N1 C3 1.141(7) ?
C3 C4 1.466(7) ?
C4 H41 0.98 ?
C4 H42 0.98 ?
C4 H43 0.98 ?
N2 C5 1.141(6) ?
C5 C6 1.468(7) ?
C6 H61 0.98 ?
C6 H62 0.98 ?
C6 H60 0.98 ?
N3 C7 1.144(7) ?
C7 C8 1.451(7) ?
C8 H81 0.98 ?
C8 H82 0.98 ?
C8 H83 0.98 ?
Fe2 N51 1.952(4) yes
Fe2 N61 1.957(4) yes
Fe2 N71 1.956(4) yes
Fe2 N41 1.954(4) yes
Fe2 N42 1.966(4) yes
Fe2 N43 1.952(4) yes
C41 C42 1.533(7) ?
C41 C52 1.537(7) ?
C41 C72 1.539(7) ?
C41 C62 1.540(7) ?
C42 H421 0.98 ?
C42 H422 0.98 ?
C42 H423 0.98 ?
N51 C56 1.344(6) ?
N51 C52 1.359(6) ?
C52 C53 1.399(7) ?
C53 C54 1.388(8) ?
C53 H53 0.95 ?
C54 C55 1.395(8) ?
C54 H54 0.95 ?
C55 C56 1.380(8) ?
C55 H55 0.95 ?
C56 H56 0.95 ?
N61 C66 1.335(6) ?
N61 C62 1.355(6) ?
C62 C63 1.396(7) ?
C63 C64 1.395(7) ?
C63 H63 0.95 ?
C64 C65 1.372(8) ?
C64 H64 0.95 ?
C65 C66 1.385(8) ?
C65 H65 0.95 ?
C66 H66 0.95 ?
N71 C76 1.349(6) ?
N71 C72 1.351(6) ?
C72 C73 1.397(7) ?
C73 C74 1.392(8) ?
C73 H73 0.95 ?
C74 C75 1.395(8) ?
C74 H74 0.95 ?
C75 C76 1.390(7) ?
C75 H75 0.95 ?
C76 H76 0.95 ?
N41 C43 1.141(7) ?
C43 C44 1.464(7) ?
C44 H441 0.98 ?
C44 H442 0.98 ?
C44 H443 0.98 ?
N42 C45 1.139(7) ?
C45 C46 1.453(7) ?
C46 H461 0.98 ?
C46 H462 0.98 ?
C46 H463 0.98 ?
N43 C47 1.135(7) ?
C47 C48 1.488(7) ?
C48 H481 0.98 ?
C48 H482 0.98 ?
C48 H483 0.98 ?
S1 O12 1.432(4) ?
S1 O11 1.434(5) ?
S1 O13 1.437(5) ?
S1 C10 1.828(6) ?
C10 F11 1.301(7) ?
C10 F12 1.348(7) ?
C10 F13 1.351(7) ?
S2 O23 1.430(5) ?
S2 O21 1.441(5) ?
S2 O22 1.451(5) ?
S2 C20 1.814(6) ?
C20 F23 1.308(7) ?
C20 F21 1.344(7) ?
C20 F22 1.352(7) ?
S3 O33 1.440(4) ?
S3 O31 1.441(4) ?
S3 O32 1.445(4) ?
S3 C30 1.831(5) ?
C30 F32 1.328(7) ?
C30 F33 1.341(7) ?
C30 F31 1.346(7) ?
S4 O42 1.428(5) ?
S4 O43 1.436(5) ?
S4 O41 1.446(5) ?
S4 C40 1.806(7) ?
S4 C50 1.807(7) ?
C40 F41 1.333(5) ?
C40 F43 1.335(5) ?
C40 F42 1.337(5) ?
C50 F51 1.334(5) ?
C50 F52 1.336(5) ?
C50 F53 1.337(5) ?
N8 C81 1.154(11) ?
C81 C82 1.459(10) ?
C82 H821 0.98 ?
C82 H822 0.98 ?
C82 H823 0.98 ?

loop_
_geom_torsion_atom_site_label_1
_geom_torsion_atom_site_label_2
_geom_torsion_atom_site_label_3
_geom_torsion_atom_site_label_4
_geom_torsion
_geom_torsion_publ_flag
C16 N11 C12 C13 1.5(7) ?
Fe1 N11 C12 C13 -176.9(4) ?
C16 N11 C12 C1 -179.3(4) ?
Fe1 N11 C12 C1 2.2(5) yes
C32 C1 C12 N11 -60.7(5) ?
C2 C1 C12 N11 177.9(4) ?
C22 C1 C12 N11 57.9(5) ?
C32 C1 C12 C13 118.4(5) ?
C2 C1 C12 C13 -3.0(7) ?
C22 C1 C12 C13 -123.0(5) ?
N11 C12 C13 C14 0.3(7) ?
C1 C12 C13 C14 -178.8(5) ?
C12 C13 C14 C15 -0.9(8) ?
C13 C14 C15 C16 -0.2(8) ?
C12 N11 C16 C15 -2.8(7) ?
Fe1 N11 C16 C15 175.7(4) ?
C14 C15 C16 N11 2.1(8) ?
C26 N21 C22 C23 0.6(7) ?
Fe1 N21 C22 C23 -176.3(4) ?
C26 N21 C22 C1 -178.7(4) ?
Fe1 N21 C22 C1 4.4(6) yes
C32 C1 C22 N21 55.9(6) ?
C2 C1 C22 N21 178.6(4) ?
C12 C1 C22 N21 -61.9(5) ?
C32 C1 C22 C23 -123.4(5) ?
C2 C1 C22 C23 -0.8(7) ?
C12 C1 C22 C23 118.7(5) ?
N21 C22 C23 C24 1.1(8) ?
C1 C22 C23 C24 -179.5(5) ?
C22 C23 C24 C25 -2.4(8) ?
C23 C24 C25 C26 2.0(8) ?
C22 N21 C26 C25 -1.1(7) ?
Fe1 N21 C26 C25 175.8(4) ?
C24 C25 C26 N21 -0.2(8) ?
C36 N31 C32 C33 1.6(7) ?
Fe1 N31 C32 C33 -176.9(4) ?
C36 N31 C32 C1 -179.7(4) ?
Fe1 N31 C32 C1 1.8(5) yes
C2 C1 C32 N31 178.6(4) ?
C22 C1 C32 N31 -59.4(5) ?
C12 C1 C32 N31 58.3(5) ?
C2 C1 C32 C33 -2.7(7) ?
C22 C1 C32 C33 119.3(5) ?
C12 C1 C32 C33 -122.9(5) ?
N31 C32 C33 C34 0.5(7) ?
C1 C32 C33 C34 -178.1(5) ?
C32 C33 C34 C35 -2.1(8) ?
C33 C34 C35 C36 1.6(8) ?
C32 N31 C36 C35 -2.2(7) ?
Fe1 N31 C36 C35 176.4(4) ?
C34 C35 C36 N31 0.6(8) ?
C56 N51 C52 C53 -0.5(7) ?
Fe2 N51 C52 C53 177.5(4) ?
C56 N51 C52 C41 -178.8(4) ?
Fe2 N51 C52 C41 -0.8(6) yes
C42 C41 C52 N51 -179.5(4) ?
C72 C41 C52 N51 58.5(5) ?
C62 C41 C52 N51 -57.8(6) ?
C42 C41 C52 C53 2.3(7) ?
C72 C41 C52 C53 -119.7(5) ?
C62 C41 C52 C53 124.0(5) ?
N51 C52 C53 C54 1.1(7) ?
C41 C52 C53 C54 179.3(5) ?
C52 C53 C54 C55 -1.3(8) ?
C53 C54 C55 C56 1.0(8) ?
C52 N51 C56 C55 0.3(8) ?
Fe2 N51 C56 C55 -177.7(4) ?
C54 C55 C56 N51 -0.5(8) ?
C66 N61 C62 C63 -0.3(7) ?
Fe2 N61 C62 C63 179.7(4) ?
C66 N61 C62 C41 -179.5(4) ?
Fe2 N61 C62 C41 0.5(6) yes
C42 C41 C62 N61 179.7(4) ?
C52 C41 C62 N61 57.7(6) ?
C72 C41 C62 N61 -58.7(5) ?
C42 C41 C62 C63 0.5(7) ?
C52 C41 C62 C63 -121.5(5) ?
C72 C41 C62 C63 122.1(5) ?
N61 C62 C63 C64 -1.5(8) ?
C41 C62 C63 C64 177.7(5) ?
C62 C63 C64 C65 2.3(9) ?
C63 C64 C65 C66 -1.4(9) ?
C62 N61 C66 C65 1.2(8) ?
Fe2 N61 C66 C65 -178.8(4) ?
C64 C65 C66 N61 -0.4(9) ?
C76 N71 C72 C73 -0.8(7) ?
Fe2 N71 C72 C73 178.8(4) ?
C76 N71 C72 C41 179.1(4) ?
Fe2 N71 C72 C41 -1.2(6) yes
C42 C41 C72 N71 -179.3(4) ?
C52 C41 C72 N71 -57.2(5) ?
C62 C41 C72 N71 59.2(5) ?
C42 C41 C72 C73 0.6(6) ?
C52 C41 C72 C73 122.8(5) ?
C62 C41 C72 C73 -120.8(5) ?
N71 C72 C73 C74 -0.5(8) ?
C41 C72 C73 C74 179.5(5) ?
C72 C73 C74 C75 1.9(8) ?
C73 C74 C75 C76 -2.0(8) ?
C72 N71 C76 C75 0.7(7) ?
Fe2 N71 C76 C75 -178.9(4) ?
C74 C75 C76 N71 0.7(8) ?
O12 S1 C10 F11 -63.7(5) ?
O11 S1 C10 F11 176.9(4) ?
O13 S1 C10 F11 57.7(5) ?
O12 S1 C10 F12 174.2(5) ?
O11 S1 C10 F12 54.8(5) ?
O13 S1 C10 F12 -64.4(5) ?
O12 S1 C10 F13 57.3(5) ?
O11 S1 C10 F13 -62.1(5) ?
O13 S1 C10 F13 178.7(4) ?
O23 S2 C20 F23 178.5(4) ?
O21 S2 C20 F23 57.8(5) ?
O22 S2 C20 F23 -60.8(5) ?
O23 S2 C20 F21 -59.4(5) ?
O21 S2 C20 F21 179.9(4) ?
O22 S2 C20 F21 61.3(5) ?
O23 S2 C20 F22 58.4(5) ?
O21 S2 C20 F22 -62.3(5) ?
O22 S2 C20 F22 179.1(5) ?
O33 S3 C30 F32 59.8(5) ?
O31 S3 C30 F32 -59.7(5) ?
O32 S3 C30 F32 -179.7(5) ?
O33 S3 C30 F33 -179.2(4) ?
O31 S3 C30 F33 61.2(4) ?
O32 S3 C30 F33 -58.8(4) ?
O33 S3 C30 F31 -60.7(4) ?
O31 S3 C30 F31 179.7(5) ?
O32 S3 C30 F31 59.7(5) ?
O42 S4 C40 F41 55.2(6) ?
O43 S4 C40 F41 -66.7(6) ?
O41 S4 C40 F41 175.1(5) ?
O42 S4 C40 F43 -63.9(6) ?
O43 S4 C40 F43 174.1(6) ?
O41 S4 C40 F43 56.0(6) ?
O42 S4 C40 F42 176.5(5) ?
O43 S4 C40 F42 54.5(6) ?
O41 S4 C40 F42 -63.6(6) ?
O42 S4 C50 F51 56.8(9) ?
O43 S4 C50 F51 -59.9(8) ?
O41 S4 C50 F51 -176.3(8) ?
O42 S4 C50 F52 172.4(7) ?
O43 S4 C50 F52 55.7(8) ?
O41 S4 C50 F52 -60.7(8) ?
O42 S4 C50 F53 -66.3(9) ?
O43 S4 C50 F53 177.0(9) ?
O41 S4 C50 F53 60.6(9) ?
